data_4105455
loop_
_publ_author_name
'Jan J. Weigand'
'Neil Burford'
'Reagan J. Davidson'
'T. Stanley Cameron'
'Patrick Seelheim'

_publ_contact_author_address
;
Institut fr Anorganische und Analytische Chemie
Corrensstrasse 30
WWU Mnster
D-48149 Mnster
Germany
;
_publ_contact_author_email jweigand@uni-muenster.de
_publ_contact_author_fax '+49 (251) 83-33108'
_publ_contact_author_name 'Jan J. Weigand'
_publ_contact_author_phone '+49 (251) 83-36074 '
_publ_section_title
;
 New Synthetic Procedures to Catena-Phosphorus Cations: Preparation and
 Dissociation of the First cyclo-Phosphino-halophosphonium Salts
;
_journal_name_full 'Journal of the American Chemical Society'
_journal_page_first 17943
_journal_page_last 17953
_journal_paper_doi 10.1021/ja907693f
_journal_volume 131
_journal_year 2009
_chemical_formula_moiety 'C24.50 H45 Cl Ga I5 P4 '
_chemical_formula_sum 'C24.5 H45 Cl Ga I5 P4'
_chemical_formula_weight 1203.22
_space_group_IT_number 2
_symmetry_cell_setting triclinic
_symmetry_Int_Tables_number 2
_symmetry_space_group_name_Hall '-P 1'
_symmetry_space_group_name_H-M 'P -1'
_cell_angle_alpha 101.3950(17)
_cell_angle_beta 93.7040(12)
_cell_angle_gamma 99.3500(16)
_cell_formula_units_Z 2
_cell_length_a 10.5502(3)
_cell_length_b 13.5437(5)
_cell_length_c 13.9971(5)
_cell_measurement_reflns_used 15823
_cell_measurement_temperature 123.1
_cell_measurement_theta_max 45.4
_cell_measurement_theta_min 2.6
_cell_volume 1924.86(11)
_computing_cell_refinement PROCESS
_computing_data_collection PROCESS
_computing_data_reduction CrystalStructure
_computing_publication_material 'CrystalStructure 3.8'
_computing_structure_refinement CRYSTALS
_computing_structure_solution SHELXS97
_diffrn_ambient_temperature 123.1(2)
_diffrn_detector_area_resol_mean 10.00
_diffrn_measured_fraction_theta_full 0.993
_diffrn_measured_fraction_theta_max 0.730
_diffrn_measurement_device_type 'Rigaku RAXIS-UNKNOWN'
_diffrn_measurement_method \w
_diffrn_radiation_type 'Mo K\a'
_diffrn_radiation_wavelength 0.71070
_diffrn_reflns_av_R_equivalents 0.026
_diffrn_reflns_limit_h_max 27
_diffrn_reflns_limit_h_min -27
_diffrn_reflns_limit_k_max 34
_diffrn_reflns_limit_k_min -35
_diffrn_reflns_limit_l_max 32
_diffrn_reflns_limit_l_min -26
_diffrn_reflns_number 96666
_diffrn_reflns_theta_full 30.00
_diffrn_reflns_theta_max 30.0
_exptl_absorpt_coefficient_mu 4.976
_exptl_absorpt_correction_T_max 0.451
_exptl_absorpt_correction_T_min 0.345
_exptl_absorpt_correction_type multi-scan
_exptl_absorpt_process_details
;
    Higashi, T. (1995). Program for Absorption Correction.
    Rigaku Corporation, Tokyo, Japan.
;
_exptl_crystal_colour 'pale yellow'
_exptl_crystal_density_diffrn 2.076
_exptl_crystal_description pinacoid
_exptl_crystal_F_000 1130.00
_exptl_crystal_size_max 0.27
_exptl_crystal_size_mid 0.19
_exptl_crystal_size_min 0.16
_refine_diff_density_max 2.33
_refine_diff_density_min -1.74
_refine_ls_goodness_of_fit_ref 1.077
_refine_ls_hydrogen_treatment refall
_refine_ls_number_parameters 372
_refine_ls_number_reflns 9830
_refine_ls_R_factor_gt 0.0258
_refine_ls_shift/su_max 0.0000
_refine_ls_structure_factor_coef F
_refine_ls_weighting_details
;
    Chebychev polynomial with 3 parameters (Carruthers & Watkin, 1979)
    8.8923    -3.1716    6.7357
;
_refine_ls_weighting_scheme calc
_refine_ls_wR_factor_ref 0.0305
_reflns_number_gt 9830
_reflns_number_total 11152
_reflns_threshold_expression F2^>2.0\s(F2^)
_cod_data_source_file ja907693f_si_007.cif
_cod_data_source_block '__Jan33'
_cod_original_formula_sum 'C24.50 H45 Cl Ga I5 P4 '
_cod_database_code 4105455

loop_
_symmetry_equiv_pos_site_id
_symmetry_equiv_pos_as_xyz
1 +X,+Y,+Z
2 -X,-Y,-Z

loop_
_atom_site_label
_atom_site_type_symbol
_atom_site_fract_x
_atom_site_fract_y
_atom_site_fract_z
_atom_site_U_iso_or_equiv
_atom_site_adp_type
_atom_site_occupancy
_atom_site_symmetry_multiplicity
_atom_site_calc_flag
_atom_site_refinement_flags
I(1) I 0.918510(10) 0.640330(10) 0.411450(10) 0.02401(3) Uani 1.00 1 d .
I(2) I 0.75502(2) 0.524590(10) 0.639150(10) 0.02994(3) Uani 1.00 1 d .
I(3) I 1.11732(2) 0.69761(2) 0.644270(10) 0.03424(4) Uani 1.00 1 d .
I(4) I 0.82154(2) 0.83628(2) 0.76735(2) 0.05395(6) Uani 1.00 1 d .
I(5) I 0.98450(2) 0.63600(2) 0.903710(10) 0.04161(5) Uani 1.00 1 d .
Ga(1) Ga 0.91796(3) 0.67415(2) 0.73836(2) 0.02503(6) Uani 1.00 1 d .
Cl(1) Cl 0.1158(2) 0.9502(2) 0.47378(17) 0.1498(8) Uani 1.00 1 d .
P(1) P 0.79060(5) 0.63947(4) 0.26268(4) 0.01802(11) Uani 1.00 1 d .
P(2) P 0.64448(5) 0.73726(4) 0.28333(4) 0.01906(11) Uani 1.00 1 d .
P(3) P 0.80441(6) 0.85993(4) 0.26374(4) 0.02025(12) Uani 1.00 1 d .
P(4) P 0.88510(5) 0.73581(4) 0.16974(4) 0.02018(11) Uani 1.00 1 d .
C(1) C 0.7238(2) 0.50670(17) 0.20059(16) 0.0208(4) Uani 1.00 1 d .
C(2) C 0.6765(2) 0.5035(2) 0.09349(19) 0.0309(5) Uani 1.00 1 d .
C(3) C 0.6157(3) 0.3935(2) 0.0421(2) 0.0355(6) Uani 1.00 1 d .
C(4) C 0.5066(2) 0.3486(2) 0.0956(2) 0.0373(6) Uani 1.00 1 d .
C(5) C 0.5554(3) 0.3516(2) 0.2016(2) 0.0346(6) Uani 1.00 1 d .
C(6) C 0.6159(2) 0.46132(18) 0.25592(18) 0.0264(5) Uani 1.00 1 d .
C(7) C 0.6289(2) 0.76540(16) 0.41749(16) 0.0196(4) Uani 1.00 1 d .
C(8) C 0.5403(2) 0.67511(19) 0.44345(18) 0.0264(5) Uani 1.00 1 d .
C(9) C 0.5091(2) 0.6993(2) 0.54977(19) 0.0312(6) Uani 1.00 1 d .
C(10) C 0.4557(3) 0.7982(2) 0.5733(2) 0.0390(7) Uani 1.00 1 d .
C(11) C 0.5484(3) 0.8866(2) 0.5500(2) 0.0356(6) Uani 1.00 1 d .
C(12) C 0.5734(2) 0.86443(19) 0.44173(18) 0.0269(5) Uani 1.00 1 d .
C(13) C 0.7232(2) 0.91403(17) 0.16818(17) 0.0219(4) Uani 1.00 1 d .
C(14) C 0.6506(2) 0.99574(19) 0.21926(18) 0.0257(5) Uani 1.00 1 d .
C(15) C 0.5874(2) 1.0462(2) 0.1445(2) 0.0321(6) Uani 1.00 1 d .
C(16) C 0.6883(3) 1.0929(2) 0.0846(2) 0.0367(6) Uani 1.00 1 d .
C(17) C 0.7600(3) 1.0120(2) 0.0335(2) 0.0386(7) Uani 1.00 1 d .
C(18) C 0.8236(2) 0.9606(2) 0.1082(2) 0.0338(6) Uani 1.00 1 d .
C(19) C 1.0583(2) 0.76624(17) 0.21936(17) 0.0209(4) Uani 1.00 1 d .
C(20) C 1.1194(2) 0.86048(18) 0.18194(19) 0.0243(5) Uani 1.00 1 d .
C(21) C 1.2643(2) 0.88806(19) 0.2140(2) 0.0279(5) Uani 1.00 1 d .
C(22) C 1.3300(2) 0.7970(2) 0.1785(2) 0.0288(5) Uani 1.00 1 d .
C(23) C 1.2704(2) 0.7039(2) 0.2170(2) 0.0278(5) Uani 1.00 1 d .
C(24) C 1.1251(2) 0.67444(18) 0.18562(18) 0.0229(4) Uani 1.00 1 d .
C(25) C -0.0203(13) 0.9555(7) 0.5272(8) 0.093(3) Uani 0.50 1 d P
H(1) H 0.7908 0.4675 0.2008 0.025 Uiso 1.00 1 c R
H(2) H 0.6141 0.5466 0.0920 0.036 Uiso 1.00 1 c R
H(3) H 0.7476 0.5269 0.0604 0.036 Uiso 1.00 1 c R
H(4) H 0.5822 0.3936 -0.0226 0.040 Uiso 1.00 1 c R
H(5) H 0.6804 0.3520 0.0393 0.041 Uiso 1.00 1 c R
H(6) H 0.4392 0.3874 0.0951 0.042 Uiso 1.00 1 c R
H(7) H 0.4745 0.2797 0.0633 0.042 Uiso 1.00 1 c R
H(8) H 0.4849 0.3268 0.2346 0.040 Uiso 1.00 1 c R
H(9) H 0.6186 0.3091 0.2019 0.040 Uiso 1.00 1 c R
H(10) H 0.6506 0.4598 0.3198 0.031 Uiso 1.00 1 c R
H(11) H 0.5511 0.5028 0.2606 0.031 Uiso 1.00 1 c R
H(12) H 0.7116 0.7750 0.4526 0.024 Uiso 1.00 1 c R
H(13) H 0.4621 0.6598 0.4015 0.032 Uiso 1.00 1 c R
H(14) H 0.5820 0.6173 0.4340 0.032 Uiso 1.00 1 c R
H(15) H 0.4467 0.6447 0.5606 0.038 Uiso 1.00 1 c R
H(16) H 0.5857 0.7058 0.5918 0.038 Uiso 1.00 1 c R
H(17) H 0.3752 0.7899 0.5354 0.050 Uiso 1.00 1 c R
H(18) H 0.4434 0.8130 0.6410 0.050 Uiso 1.00 1 c R
H(19) H 0.5120 0.9470 0.5638 0.045 Uiso 1.00 1 c R
H(20) H 0.6279 0.8964 0.5896 0.045 Uiso 1.00 1 c R
H(21) H 0.6333 0.9197 0.4293 0.034 Uiso 1.00 1 c R
H(22) H 0.4946 0.8569 0.4019 0.034 Uiso 1.00 1 c R
H(23) H 0.6633 0.8609 0.1260 0.027 Uiso 1.00 1 c R
H(24) H 0.5856 0.9645 0.2532 0.032 Uiso 1.00 1 c R
H(25) H 0.7098 1.0466 0.2646 0.032 Uiso 1.00 1 c R
H(26) H 0.5246 0.9961 0.1016 0.040 Uiso 1.00 1 c R
H(27) H 0.5467 1.0987 0.1781 0.040 Uiso 1.00 1 c R
H(28) H 0.6463 1.1208 0.0368 0.046 Uiso 1.00 1 c R
H(29) H 0.7483 1.1458 0.1270 0.046 Uiso 1.00 1 c R
H(30) H 0.7007 0.9614 -0.0119 0.050 Uiso 1.00 1 c R
H(31) H 0.8248 1.0435 -0.0004 0.050 Uiso 1.00 1 c R
H(32) H 0.8869 1.0104 0.1511 0.044 Uiso 1.00 1 c R
H(33) H 0.8637 0.9080 0.0742 0.044 Uiso 1.00 1 c R
H(34) H 1.0644 0.7825 0.2889 0.025 Uiso 1.00 1 c R
H(35) H 1.1061 0.8460 0.1124 0.030 Uiso 1.00 1 c R
H(36) H 1.0796 0.9168 0.2077 0.030 Uiso 1.00 1 c R
H(37) H 1.3009 0.9442 0.1873 0.033 Uiso 1.00 1 c R
H(38) H 1.2774 0.9066 0.2835 0.033 Uiso 1.00 1 c R
H(39) H 1.3201 0.7804 0.1089 0.036 Uiso 1.00 1 c R
H(40) H 1.4192 0.8148 0.2011 0.036 Uiso 1.00 1 c R
H(41) H 1.3109 0.6478 0.1919 0.035 Uiso 1.00 1 c R
H(42) H 1.2841 0.7195 0.2866 0.035 Uiso 1.00 1 c R
H(43) H 1.1113 0.6538 0.1163 0.028 Uiso 1.00 1 c R
H(44) H 1.0895 0.6194 0.2142 0.028 Uiso 1.00 1 c R
H(45) H -0.0760 0.8925 0.4991 0.097 Uiso 0.50 1 c R
H(46) H 0.0029 0.9578 0.5944 0.097 Uiso 0.50 1 c R

loop_
_atom_site_aniso_label
_atom_site_aniso_U_11
_atom_site_aniso_U_22
_atom_site_aniso_U_33
_atom_site_aniso_U_12
_atom_site_aniso_U_13
_atom_site_aniso_U_23
I(1) 0.02462(7) 0.02863(8) 0.02148(7) 0.00770(5) 0.00146(5) 0.00957(5)
I(2) 0.02827(8) 0.02137(7) 0.03732(9) -0.00203(5) -0.00198(6) 0.00634(6)
I(3) 0.02572(8) 0.04539(10) 0.03008(8) -0.00169(7) -0.00017(6) 0.01189(7)
I(4) 0.04192(11) 0.02290(9) 0.08918(19) 0.01078(7) -0.01154(11) -0.00508(9)
I(5) 0.04527(11) 0.05858(13) 0.02209(8) 0.01526(9) 0.00319(7) 0.00637(8)
Ga(1) 0.02387(12) 0.02157(12) 0.02821(13) 0.00401(9) -0.00106(10) 0.00303(9)
Cl(1) 0.1333(18) 0.159(2) 0.1042(14) -0.0185(15) 0.0022(13) -0.0600(14)
P(1) 0.0183(2) 0.0180(2) 0.0188(2) 0.00398(18) 0.00336(18) 0.00534(18)
P(2) 0.0183(2) 0.0200(2) 0.0206(2) 0.00515(18) 0.00412(18) 0.00636(19)
P(3) 0.0204(2) 0.0196(2) 0.0224(2) 0.00423(19) 0.00271(19) 0.00766(19)
P(4) 0.0187(2) 0.0229(2) 0.0205(2) 0.00385(19) 0.00376(19) 0.00776(19)
C(1) 0.0210(9) 0.0194(9) 0.0228(9) 0.0053(7) 0.0044(7) 0.0045(7)
C(2) 0.0379(13) 0.0300(11) 0.0229(10) 0.0035(9) 0.0016(9) 0.0036(8)
C(3) 0.0410(14) 0.0342(13) 0.0259(11) 0.0033(11) -0.0002(10) -0.0025(9)
C(4) 0.0355(13) 0.0305(12) 0.0390(14) -0.0015(10) -0.0050(11) -0.0004(10)
C(5) 0.0379(13) 0.0235(11) 0.0383(13) -0.0032(9) 0.0008(10) 0.0046(9)
C(6) 0.0301(11) 0.0223(10) 0.0250(10) 0.0002(8) 0.0046(8) 0.0040(8)
C(7) 0.0210(9) 0.0193(9) 0.0202(9) 0.0049(7) 0.0050(7) 0.0060(7)
C(8) 0.0319(11) 0.0235(10) 0.0238(10) 0.0005(8) 0.0080(8) 0.0065(8)
C(9) 0.0379(13) 0.0310(12) 0.0262(11) 0.0033(9) 0.0104(9) 0.0098(9)
C(10) 0.0440(15) 0.0500(16) 0.0316(13) 0.0210(13) 0.0195(11) 0.0139(11)
C(11) 0.0579(17) 0.0274(11) 0.0271(11) 0.0218(11) 0.0126(11) 0.0050(9)
C(12) 0.0345(12) 0.0227(10) 0.0271(10) 0.0112(8) 0.0095(9) 0.0068(8)
C(13) 0.0236(9) 0.0207(9) 0.0234(9) 0.0041(7) 0.0025(7) 0.0089(7)
C(14) 0.0290(11) 0.0247(10) 0.0258(10) 0.0081(8) 0.0040(8) 0.0082(8)
C(15) 0.0362(13) 0.0283(11) 0.0355(12) 0.0125(9) -0.0002(10) 0.0111(9)
C(16) 0.0466(15) 0.0278(12) 0.0400(14) 0.0067(10) -0.0037(11) 0.0197(10)
C(17) 0.0426(15) 0.0447(15) 0.0375(14) 0.0107(12) 0.0077(11) 0.0263(12)
C(18) 0.0294(12) 0.0409(14) 0.0398(13) 0.0088(10) 0.0093(10) 0.0255(11)
C(19) 0.0187(8) 0.0217(9) 0.0230(9) 0.0035(7) 0.0035(7) 0.0066(7)
C(20) 0.0188(9) 0.0214(9) 0.0343(11) 0.0027(7) 0.0033(8) 0.0103(8)
C(21) 0.0211(10) 0.0234(10) 0.0384(12) 0.0016(8) 0.0032(9) 0.0068(9)
C(22) 0.0198(10) 0.0298(11) 0.0399(13) 0.0054(8) 0.0075(9) 0.0127(9)
C(23) 0.0226(10) 0.0294(11) 0.0359(12) 0.0089(8) 0.0045(8) 0.0134(9)
C(24) 0.0221(9) 0.0219(9) 0.0268(10) 0.0061(7) 0.0040(7) 0.0083(8)
C(25) 0.122(9) 0.053(5) 0.068(5) -0.044(5) -0.028(6) -0.012(4)

loop_
_atom_type_symbol
_atom_type_description
_atom_type_scat_dispersion_real
_atom_type_scat_dispersion_imag
_atom_type_scat_source
C C 0.003 0.002
;
International Tables for Crystallography
(1992, Vol. C, Tables 4.2.6.8 and 6.1.1.4)
;
H H 0.000 0.000
;
International Tables for Crystallography
(1992, Vol. C, Table 6.1.1.4)
;
P P 0.102 0.094
;
International Tables for Crystallography
(1992, Vol. C, Tables 4.2.6.8 and 6.1.1.4)
;
I I -0.474 1.812
;
International Tables for Crystallography
(1992, Vol. C, Tables 4.2.6.8 and 6.1.1.4)
;
Ga Ga 0.231 1.608
;
International Tables for Crystallography
(1992, Vol. C, Tables 4.2.6.8 and 6.1.1.4)
;
Cl Cl 0.148 0.159
;
International Tables for Crystallography
(1992, Vol. C, Tables 4.2.6.8 and 6.1.1.4)
;

loop_
_geom_angle_atom_site_label_1
_geom_angle_atom_site_label_2
_geom_angle_atom_site_label_3
_geom_angle
_geom_angle_publ_flag
_geom_angle_site_symmetry_1
_geom_angle_site_symmetry_3
I(2) Ga(1) I(3) 108.356(11) yes . .
I(2) Ga(1) I(4) 110.591(13) yes . .
I(2) Ga(1) I(5) 109.731(12) yes . .
I(3) Ga(1) I(4) 110.418(13) yes . .
I(3) Ga(1) I(5) 109.033(13) yes . .
I(4) Ga(1) I(5) 108.692(12) yes . .
C(25) Cl(1) C(25) 54.5(5) yes . 2_576
I(1) P(1) P(2) 113.70(2) yes . .
I(1) P(1) P(4) 114.57(2) yes . .
I(1) P(1) C(1) 109.48(8) yes . .
P(2) P(1) P(4) 89.46(3) yes . .
P(2) P(1) C(1) 113.29(7) yes . .
P(4) P(1) C(1) 115.26(7) yes . .
P(1) P(2) P(3) 84.03(2) yes . .
P(1) P(2) C(7) 105.78(7) yes . .
P(3) P(2) C(7) 104.19(6) yes . .
P(2) P(3) P(4) 86.97(2) yes . .
P(2) P(3) C(13) 100.70(7) yes . .
P(4) P(3) C(13) 100.86(7) yes . .
P(1) P(4) P(3) 83.89(2) yes . .
P(1) P(4) C(19) 104.73(8) yes . .
P(3) P(4) C(19) 101.70(7) yes . .
P(1) C(1) C(2) 109.52(17) yes . .
P(1) C(1) C(6) 110.19(14) yes . .
C(2) C(1) C(6) 112.00(18) yes . .
C(1) C(2) C(3) 109.9(2) yes . .
C(2) C(3) C(4) 112.0(2) yes . .
C(3) C(4) C(5) 110.4(2) yes . .
C(4) C(5) C(6) 111.4(2) yes . .
C(1) C(6) C(5) 110.4(2) yes . .
P(2) C(7) C(8) 109.18(13) yes . .
P(2) C(7) C(12) 107.65(16) yes . .
C(8) C(7) C(12) 111.5(2) yes . .
C(7) C(8) C(9) 111.68(18) yes . .
C(8) C(9) C(10) 111.8(2) yes . .
C(9) C(10) C(11) 110.7(2) yes . .
C(10) C(11) C(12) 110.8(2) yes . .
C(7) C(12) C(11) 109.8(2) yes . .
P(3) C(13) C(14) 108.64(16) yes . .
P(3) C(13) C(18) 109.86(17) yes . .
C(14) C(13) C(18) 110.5(2) yes . .
C(13) C(14) C(15) 110.8(2) yes . .
C(14) C(15) C(16) 110.7(2) yes . .
C(15) C(16) C(17) 110.7(2) yes . .
C(16) C(17) C(18) 110.9(2) yes . .
C(13) C(18) C(17) 110.7(2) yes . .
P(4) C(19) C(20) 106.60(16) yes . .
P(4) C(19) C(24) 110.49(13) yes . .
C(20) C(19) C(24) 111.59(19) yes . .
C(19) C(20) C(21) 110.6(2) yes . .
C(20) C(21) C(22) 110.43(18) yes . .
C(21) C(22) C(23) 110.8(2) yes . .
C(22) C(23) C(24) 111.1(2) yes . .
C(19) C(24) C(23) 110.18(17) yes . .
Cl(1) C(25) Cl(1) 125.5(7) yes . 2_576
Cl(1) C(25) C(25) 65.6(7) yes . 2_576
Cl(1) C(25) C(25) 60.0(6) yes 2_576 2_576
P(1) C(1) H(1) 108.3 no . .
C(2) C(1) H(1) 108.4 no . .
C(6) C(1) H(1) 108.3 no . .
C(1) C(2) H(2) 109.4 no . .
C(1) C(2) H(3) 109.3 no . .
C(3) C(2) H(2) 109.4 no . .
C(3) C(2) H(3) 109.3 no . .
H(2) C(2) H(3) 109.5 no . .
C(2) C(3) H(4) 108.8 no . .
C(2) C(3) H(5) 108.9 no . .
C(4) C(3) H(4) 108.8 no . .
C(4) C(3) H(5) 108.9 no . .
H(4) C(3) H(5) 109.5 no . .
C(3) C(4) H(6) 109.3 no . .
C(3) C(4) H(7) 109.2 no . .
C(5) C(4) H(6) 109.3 no . .
C(5) C(4) H(7) 109.2 no . .
H(6) C(4) H(7) 109.5 no . .
C(4) C(5) H(8) 109.0 no . .
C(4) C(5) H(9) 109.0 no . .
C(6) C(5) H(8) 109.0 no . .
C(6) C(5) H(9) 109.0 no . .
H(8) C(5) H(9) 109.5 no . .
C(1) C(6) H(10) 109.2 no . .
C(1) C(6) H(11) 109.3 no . .
C(5) C(6) H(10) 109.3 no . .
C(5) C(6) H(11) 109.2 no . .
H(10) C(6) H(11) 109.5 no . .
P(2) C(7) H(12) 109.5 no . .
C(8) C(7) H(12) 109.5 no . .
C(12) C(7) H(12) 109.5 no . .
C(7) C(8) H(13) 108.9 no . .
C(7) C(8) H(14) 108.9 no . .
C(9) C(8) H(13) 109.0 no . .
C(9) C(8) H(14) 108.9 no . .
H(13) C(8) H(14) 109.5 no . .
C(8) C(9) H(15) 108.9 no . .
C(8) C(9) H(16) 108.9 no . .
C(10) C(9) H(15) 108.8 no . .
C(10) C(9) H(16) 108.9 no . .
H(15) C(9) H(16) 109.5 no . .
C(9) C(10) H(17) 109.2 no . .
C(9) C(10) H(18) 109.2 no . .
C(11) C(10) H(17) 109.2 no . .
C(11) C(10) H(18) 109.2 no . .
H(17) C(10) H(18) 109.5 no . .
C(10) C(11) H(19) 109.1 no . .
C(10) C(11) H(20) 109.1 no . .
C(12) C(11) H(19) 109.1 no . .
C(12) C(11) H(20) 109.1 no . .
H(19) C(11) H(20) 109.5 no . .
C(7) C(12) H(21) 109.4 no . .
C(7) C(12) H(22) 109.4 no . .
C(11) C(12) H(21) 109.4 no . .
C(11) C(12) H(22) 109.4 no . .
H(21) C(12) H(22) 109.5 no . .
P(3) C(13) H(23) 109.3 no . .
C(14) C(13) H(23) 109.3 no . .
C(18) C(13) H(23) 109.3 no . .
C(13) C(14) H(24) 109.2 no . .
C(13) C(14) H(25) 109.1 no . .
C(15) C(14) H(24) 109.1 no . .
C(15) C(14) H(25) 109.1 no . .
H(24) C(14) H(25) 109.5 no . .
C(14) C(15) H(26) 109.1 no . .
C(14) C(15) H(27) 109.2 no . .
C(16) C(15) H(26) 109.1 no . .
C(16) C(15) H(27) 109.2 no . .
H(26) C(15) H(27) 109.5 no . .
C(15) C(16) H(28) 109.1 no . .
C(15) C(16) H(29) 109.2 no . .
C(17) C(16) H(28) 109.2 no . .
C(17) C(16) H(29) 109.2 no . .
H(28) C(16) H(29) 109.5 no . .
C(16) C(17) H(30) 109.1 no . .
C(16) C(17) H(31) 109.1 no . .
C(18) C(17) H(30) 109.1 no . .
C(18) C(17) H(31) 109.2 no . .
H(30) C(17) H(31) 109.5 no . .
C(13) C(18) H(32) 109.2 no . .
C(13) C(18) H(33) 109.1 no . .
C(17) C(18) H(32) 109.1 no . .
C(17) C(18) H(33) 109.2 no . .
H(32) C(18) H(33) 109.5 no . .
P(4) C(19) H(34) 109.4 no . .
C(20) C(19) H(34) 109.4 no . .
C(24) C(19) H(34) 109.3 no . .
C(19) C(20) H(35) 109.2 no . .
C(19) C(20) H(36) 109.2 no . .
C(21) C(20) H(35) 109.2 no . .
C(21) C(20) H(36) 109.2 no . .
H(35) C(20) H(36) 109.5 no . .
C(20) C(21) H(37) 109.3 no . .
C(20) C(21) H(38) 109.2 no . .
C(22) C(21) H(37) 109.3 no . .
C(22) C(21) H(38) 109.2 no . .
H(37) C(21) H(38) 109.5 no . .
C(21) C(22) H(39) 109.1 no . .
C(21) C(22) H(40) 109.1 no . .
C(23) C(22) H(39) 109.2 no . .
C(23) C(22) H(40) 109.1 no . .
H(39) C(22) H(40) 109.5 no . .
C(22) C(23) H(41) 109.1 no . .
C(22) C(23) H(42) 109.1 no . .
C(24) C(23) H(41) 109.0 no . .
C(24) C(23) H(42) 109.1 no . .
H(41) C(23) H(42) 109.5 no . .
C(19) C(24) H(43) 109.3 no . .
C(19) C(24) H(44) 109.3 no . .
C(23) C(24) H(43) 109.3 no . .
C(23) C(24) H(44) 109.3 no . .
H(43) C(24) H(44) 109.5 no . .
Cl(1) C(25) H(45) 105.4 no . .
Cl(1) C(25) H(46) 105.3 no . .
Cl(1) C(25) H(45) 105.3 no 2_576 .
Cl(1) C(25) H(46) 105.3 no 2_576 .
C(25) C(25) H(45) 125.3 no 2_576 .
C(25) C(25) H(46) 125.2 no 2_576 .
H(45) C(25) H(46) 109.5 no . .

loop_
_geom_bond_atom_site_label_1
_geom_bond_atom_site_label_2
_geom_bond_distance
_geom_bond_publ_flag
_geom_bond_site_symmetry_2
I(1) P(1) 2.4041(5) yes .
I(2) Ga(1) 2.5368(2) yes .
I(3) Ga(1) 2.5623(3) yes .
I(4) Ga(1) 2.5393(4) yes .
I(5) Ga(1) 2.5489(3) yes .
Cl(1) C(25) 1.667(14) yes .
Cl(1) C(25) 1.752(13) yes 2_576
P(1) P(2) 2.1872(8) yes .
P(1) P(4) 2.1919(8) yes .
P(1) C(1) 1.838(2) yes .
P(2) P(3) 2.2386(7) yes .
P(2) C(7) 1.864(2) yes .
P(3) P(4) 2.2400(7) yes .
P(3) C(13) 1.872(2) yes .
P(4) C(19) 1.863(2) yes .
C(1) C(2) 1.539(3) yes .
C(1) C(6) 1.533(3) yes .
C(2) C(3) 1.535(3) yes .
C(3) C(4) 1.523(4) yes .
C(4) C(5) 1.529(4) yes .
C(5) C(6) 1.541(3) yes .
C(7) C(8) 1.533(3) yes .
C(7) C(12) 1.535(3) yes .
C(8) C(9) 1.529(3) yes .
C(9) C(10) 1.520(4) yes .
C(10) C(11) 1.521(4) yes .
C(11) C(12) 1.534(3) yes .
C(13) C(14) 1.535(3) yes .
C(13) C(18) 1.527(3) yes .
C(14) C(15) 1.532(4) yes .
C(15) C(16) 1.530(4) yes .
C(16) C(17) 1.521(4) yes .
C(17) C(18) 1.543(4) yes .
C(19) C(20) 1.536(3) yes .
C(19) C(24) 1.536(3) yes .
C(20) C(21) 1.529(3) yes .
C(21) C(22) 1.527(3) yes .
C(22) C(23) 1.527(4) yes .
C(23) C(24) 1.533(3) yes .
C(25) C(25) 1.566(16) yes 2_576
C(1) H(1) 0.950 no .
C(2) H(2) 0.950 no .
C(2) H(3) 0.950 no .
C(3) H(4) 0.950 no .
C(3) H(5) 0.950 no .
C(4) H(6) 0.950 no .
C(4) H(7) 0.950 no .
C(5) H(8) 0.950 no .
C(5) H(9) 0.950 no .
C(6) H(10) 0.950 no .
C(6) H(11) 0.950 no .
C(7) H(12) 0.950 no .
C(8) H(13) 0.950 no .
C(8) H(14) 0.950 no .
C(9) H(15) 0.950 no .
C(9) H(16) 0.950 no .
C(10) H(17) 0.950 no .
C(10) H(18) 0.950 no .
C(11) H(19) 0.950 no .
C(11) H(20) 0.950 no .
C(12) H(21) 0.950 no .
C(12) H(22) 0.950 no .
C(13) H(23) 0.950 no .
C(14) H(24) 0.950 no .
C(14) H(25) 0.950 no .
C(15) H(26) 0.950 no .
C(15) H(27) 0.950 no .
C(16) H(28) 0.950 no .
C(16) H(29) 0.950 no .
C(17) H(30) 0.950 no .
C(17) H(31) 0.950 no .
C(18) H(32) 0.950 no .
C(18) H(33) 0.950 no .
C(19) H(34) 0.950 no .
C(20) H(35) 0.950 no .
C(20) H(36) 0.950 no .
C(21) H(37) 0.950 no .
C(21) H(38) 0.950 no .
C(22) H(39) 0.950 no .
C(22) H(40) 0.950 no .
C(23) H(41) 0.950 no .
C(23) H(42) 0.950 no .
C(24) H(43) 0.950 no .
C(24) H(44) 0.950 no .
C(25) H(45) 0.950 no .
C(25) H(46) 0.950 no .

loop_
_geom_contact_atom_site_label_1
_geom_contact_atom_site_label_2
_geom_contact_distance
_geom_contact_site_symmetry_2
I(1) H(45) 3.383 1_655
I(2) H(11) 3.597 2_666
I(2) H(13) 3.036 2_666
I(2) H(15) 3.566 2_666
I(2) H(16) 3.402 .
I(2) H(44) 3.591 2_766
I(3) H(9) 3.434 2_766
I(3) H(10) 3.571 2_766
I(3) H(17) 3.387 1_655
I(3) H(18) 3.548 1_655
I(3) H(25) 3.586 2_776
I(3) H(29) 3.537 2_776
I(4) H(16) 3.379 .
I(4) H(20) 3.423 .
I(4) H(32) 3.408 2_776
I(4) H(36) 3.280 2_776
I(4) H(37) 3.394 2_776
I(5) H(1) 3.232 2_766
I(5) H(5) 3.544 2_766
I(5) H(43) 3.130 1_556
I(5) H(44) 3.464 2_766
Cl(1) H(20) 3.410 2_676
Cl(1) H(21) 3.004 2_676
Cl(1) H(34) 3.041 1_455
Cl(1) H(38) 3.262 1_455
P(2) H(40) 3.002 1_455
P(2) H(41) 3.593 1_455
P(3) H(45) 3.369 1_655
P(3) H(46) 3.175 2_676
C(2) H(4) 3.437 2_665
C(2) H(6) 3.515 2_665
C(3) H(2) 3.272 2_665
C(3) H(39) 3.034 2_765
C(3) H(41) 3.374 2_765
C(4) H(2) 3.487 2_665
C(5) H(15) 3.320 2_666
C(5) H(16) 3.499 2_666
C(5) H(18) 3.431 2_666
C(5) H(27) 3.362 1_545
C(6) H(15) 3.234 2_666
C(7) H(45) 3.315 1_655
C(8) H(42) 3.574 1_455
C(9) H(8) 3.106 2_666
C(9) H(10) 3.404 2_666
C(10) H(8) 3.523 2_666
C(10) H(25) 3.526 2_676
C(10) H(27) 3.487 2_676
C(11) H(19) 3.126 2_676
C(11) H(21) 3.470 2_676
C(11) H(22) 3.514 2_676
C(11) H(24) 3.589 2_676
C(11) H(38) 3.441 2_776
C(12) H(19) 2.856 2_676
C(12) H(40) 3.534 1_455
C(13) H(40) 3.367 1_455
C(14) H(18) 3.257 2_676
C(14) H(19) 3.598 2_676
C(14) H(40) 3.124 1_455
C(15) H(9) 3.447 1_565
C(15) H(18) 3.289 2_676
C(15) H(26) 3.473 2_675
C(15) H(28) 3.571 2_675
C(15) H(30) 3.433 2_675
C(15) H(37) 3.258 1_455
C(15) H(40) 3.599 1_455
C(16) H(9) 3.280 1_565
C(16) H(26) 3.227 2_675
C(16) H(39) 3.484 2_775
C(17) H(26) 3.417 2_675
C(17) H(35) 3.303 2_775
C(17) H(37) 3.302 2_775
C(20) H(31) 3.122 2_775
C(21) H(20) 3.566 2_776
C(21) H(22) 3.598 1_655
C(21) H(24) 3.356 1_655
C(21) H(26) 3.511 1_655
C(21) H(31) 3.421 2_775
C(22) H(4) 3.330 2_765
C(22) H(5) 3.291 2_765
C(22) H(22) 3.361 1_655
C(22) H(24) 3.198 1_655
C(22) H(26) 3.505 1_655
C(22) H(28) 3.422 2_775
C(23) H(4) 3.371 2_765
C(23) H(13) 3.382 1_655
C(23) H(22) 3.476 1_655
C(25) H(12) 3.380 1_455
H(1) I(5) 3.232 2_766
H(2) C(3) 3.272 2_665
H(2) C(4) 3.487 2_665
H(2) H(2) 3.309 2_665
H(2) H(4) 2.547 2_665
H(2) H(6) 2.979 2_665
H(3) H(6) 3.341 2_665
H(4) C(2) 3.437 2_665
H(4) C(22) 3.330 2_765
H(4) C(23) 3.371 2_765
H(4) H(2) 2.547 2_665
H(4) H(4) 3.573 2_665
H(4) H(6) 3.356 2_665
H(4) H(39) 2.810 2_765
H(4) H(40) 3.377 2_765
H(4) H(41) 2.689 2_765
H(5) I(5) 3.544 2_766
H(5) C(22) 3.291 2_765
H(5) H(28) 3.086 1_545
H(5) H(29) 3.423 1_545
H(5) H(39) 2.459 2_765
H(5) H(41) 3.245 2_765
H(5) H(43) 3.192 2_765
H(6) C(2) 3.515 2_665
H(6) H(2) 2.979 2_665
H(6) H(3) 3.341 2_665
H(6) H(4) 3.356 2_665
H(7) H(23) 3.060 2_665
H(7) H(27) 3.344 1_545
H(7) H(28) 3.014 1_545
H(7) H(30) 3.396 2_665
H(7) H(39) 3.411 2_765
H(8) C(9) 3.106 2_666
H(8) C(10) 3.523 2_666
H(8) H(15) 2.845 2_666
H(8) H(16) 2.684 2_666
H(8) H(18) 2.965 2_666
H(8) H(27) 3.218 1_545
H(9) I(3) 3.434 2_766
H(9) C(15) 3.447 1_545
H(9) C(16) 3.280 1_545
H(9) H(15) 3.396 2_666
H(9) H(18) 3.045 2_666
H(9) H(27) 2.774 1_545
H(9) H(28) 3.150 1_545
H(9) H(29) 2.849 1_545
H(10) I(3) 3.571 2_766
H(10) C(9) 3.404 2_666
H(10) H(15) 2.558 2_666
H(10) H(16) 3.529 2_666
H(11) I(2) 3.597 2_666
H(11) H(15) 3.499 2_666
H(12) C(25) 3.380 1_655
H(12) H(45) 2.494 1_655
H(13) I(2) 3.036 2_666
H(13) C(23) 3.382 1_455
H(13) H(41) 3.209 1_455
H(13) H(42) 2.717 1_455
H(14) H(15) 3.529 2_666
H(15) I(2) 3.566 2_666
H(15) C(5) 3.320 2_666
H(15) C(6) 3.234 2_666
H(15) H(8) 2.845 2_666
H(15) H(9) 3.396 2_666
H(15) H(10) 2.558 2_666
H(15) H(11) 3.499 2_666
H(15) H(14) 3.529 2_666
H(16) I(2) 3.402 .
H(16) I(4) 3.379 .
H(16) C(5) 3.499 2_666
H(16) H(8) 2.684 2_666
H(16) H(10) 3.529 2_666
H(17) I(3) 3.387 1_455
H(17) H(25) 3.473 2_676
H(17) H(42) 3.453 1_455
H(18) I(3) 3.548 1_455
H(18) C(5) 3.431 2_666
H(18) C(14) 3.257 2_676
H(18) C(15) 3.289 2_676
H(18) H(8) 2.965 2_666
H(18) H(9) 3.045 2_666
H(18) H(24) 3.156 2_676
H(18) H(25) 2.874 2_676
H(18) H(27) 2.566 2_676
H(19) C(11) 3.126 2_676
H(19) C(12) 2.856 2_676
H(19) C(14) 3.598 2_676
H(19) H(19) 2.526 2_676
H(19) H(21) 2.543 2_676
H(19) H(22) 2.617 2_676
H(19) H(24) 2.930 2_676
H(19) H(25) 3.459 2_676
H(19) H(38) 3.117 2_776
H(20) I(4) 3.423 .
H(20) Cl(1) 3.410 2_676
H(20) C(21) 3.566 2_776
H(20) H(37) 3.389 2_776
H(20) H(38) 2.881 2_776
H(20) H(45) 3.451 1_655
H(21) Cl(1) 3.004 2_676
H(21) C(11) 3.470 2_676
H(21) H(19) 2.543 2_676
H(21) H(45) 3.259 1_655
H(22) C(11) 3.514 2_676
H(22) C(21) 3.598 1_455
H(22) C(22) 3.361 1_455
H(22) C(23) 3.476 1_455
H(22) H(19) 2.617 2_676
H(22) H(38) 2.984 1_455
H(22) H(40) 2.791 1_455
H(22) H(42) 2.830 1_455
H(23) H(7) 3.060 2_665
H(23) H(39) 3.586 1_455
H(23) H(40) 2.865 1_455
H(24) C(11) 3.589 2_676
H(24) C(21) 3.356 1_455
H(24) C(22) 3.198 1_455
H(24) H(18) 3.156 2_676
H(24) H(19) 2.930 2_676
H(24) H(37) 3.038 1_455
H(24) H(38) 3.294 1_455
H(24) H(40) 2.412 1_455
H(25) I(3) 3.586 2_776
H(25) C(10) 3.526 2_676
H(25) H(17) 3.473 2_676
H(25) H(18) 2.874 2_676
H(25) H(19) 3.459 2_676
H(25) H(46) 3.524 2_676
H(26) C(15) 3.473 2_675
H(26) C(16) 3.227 2_675
H(26) C(17) 3.417 2_675
H(26) C(21) 3.511 1_455
H(26) C(22) 3.505 1_455
H(26) H(26) 2.882 2_675
H(26) H(28) 2.631 2_675
H(26) H(30) 2.811 2_675
H(26) H(37) 2.769 1_455
H(26) H(39) 3.362 1_455
H(26) H(40) 3.142 1_455
H(27) C(5) 3.362 1_565
H(27) C(10) 3.487 2_676
H(27) H(7) 3.344 1_565
H(27) H(8) 3.218 1_565
H(27) H(9) 2.774 1_565
H(27) H(18) 2.566 2_676
H(27) H(30) 3.266 2_675
H(27) H(37) 3.084 1_455
H(28) C(15) 3.571 2_675
H(28) C(22) 3.422 2_775
H(28) H(5) 3.086 1_565
H(28) H(7) 3.014 1_565
H(28) H(9) 3.150 1_565
H(28) H(26) 2.631 2_675
H(28) H(35) 3.476 2_775
H(28) H(37) 3.197 2_775
H(28) H(39) 2.663 2_775
H(29) I(3) 3.537 2_776
H(29) H(5) 3.423 1_565
H(29) H(9) 2.849 1_565
H(30) C(15) 3.433 2_675
H(30) H(7) 3.396 2_665
H(30) H(26) 2.811 2_675
H(30) H(27) 3.266 2_675
H(30) H(37) 2.984 2_775
H(31) C(20) 3.122 2_775
H(31) C(21) 3.421 2_775
H(31) H(33) 3.507 2_775
H(31) H(35) 2.439 2_775
H(31) H(36) 3.247 2_775
H(31) H(37) 2.902 2_775
H(31) H(39) 3.557 2_775
H(32) I(4) 3.408 2_776
H(32) H(46) 3.595 2_676
H(33) H(31) 3.507 2_775
H(34) Cl(1) 3.041 1_655
H(34) H(45) 3.552 1_655
H(35) C(17) 3.303 2_775
H(35) H(28) 3.476 2_775
H(35) H(31) 2.439 2_775
H(36) I(4) 3.280 2_776
H(36) H(31) 3.247 2_775
H(36) H(46) 3.200 2_676
H(37) I(4) 3.394 2_776
H(37) C(15) 3.258 1_655
H(37) C(17) 3.302 2_775
H(37) H(20) 3.389 2_776
H(37) H(24) 3.038 1_655
H(37) H(26) 2.769 1_655
H(37) H(27) 3.084 1_655
H(37) H(28) 3.197 2_775
H(37) H(30) 2.984 2_775
H(37) H(31) 2.902 2_775
H(38) Cl(1) 3.262 1_655
H(38) C(11) 3.441 2_776
H(38) H(19) 3.117 2_776
H(38) H(20) 2.881 2_776
H(38) H(22) 2.984 1_655
H(38) H(24) 3.294 1_655
H(39) C(3) 3.034 2_765
H(39) C(16) 3.484 2_775
H(39) H(4) 2.810 2_765
H(39) H(5) 2.459 2_765
H(39) H(7) 3.411 2_765
H(39) H(23) 3.586 1_655
H(39) H(26) 3.362 1_655
H(39) H(28) 2.663 2_775
H(39) H(31) 3.557 2_775
H(40) P(2) 3.002 1_655
H(40) C(12) 3.534 1_655
H(40) C(13) 3.367 1_655
H(40) C(14) 3.124 1_655
H(40) C(15) 3.599 1_655
H(40) H(4) 3.377 2_765
H(40) H(22) 2.791 1_655
H(40) H(23) 2.865 1_655
H(40) H(24) 2.412 1_655
H(40) H(26) 3.142 1_655
H(41) P(2) 3.593 1_655
H(41) C(3) 3.374 2_765
H(41) H(4) 2.689 2_765
H(41) H(5) 3.245 2_765
H(41) H(13) 3.209 1_655
H(42) C(8) 3.574 1_655
H(42) H(13) 2.717 1_655
H(42) H(17) 3.453 1_655
H(42) H(22) 2.830 1_655
H(43) I(5) 3.130 1_554
H(43) H(5) 3.192 2_765
H(44) I(2) 3.591 2_766
H(44) I(5) 3.464 2_766
H(45) I(1) 3.383 1_455
H(45) P(3) 3.369 1_455
H(45) C(7) 3.315 1_455
H(45) H(12) 2.494 1_455
H(45) H(20) 3.451 1_455
H(45) H(21) 3.259 1_455
H(45) H(34) 3.552 1_455
H(46) P(3) 3.175 2_676
H(46) H(25) 3.524 2_676
H(46) H(32) 3.595 2_676
H(46) H(36) 3.200 2_676

loop_
_geom_torsion_atom_site_label_1
_geom_torsion_atom_site_label_2
_geom_torsion_atom_site_label_3
_geom_torsion_atom_site_label_4
_geom_torsion
I(1) P(1) P(2) P(3) 87.11(2)
I(1) P(1) P(2) C(7) -15.98(7)
I(1) P(1) P(4) P(3) -86.34(2)
I(1) P(1) P(4) C(19) 14.19(7)
I(1) P(1) C(1) C(2) -163.60(15)
I(1) P(1) C(1) C(6) 72.77(17)
P(2) P(1) P(4) P(3) 29.62(2)
P(2) P(1) P(4) C(19) 130.15(7)
P(4) P(1) P(2) P(3) -29.63(2)
P(4) P(1) P(2) C(7) -132.72(6)
P(2) P(1) C(1) C(2) 68.34(17)
P(2) P(1) C(1) C(6) -55.29(18)
C(1) P(1) P(2) P(3) -147.05(8)
C(1) P(1) P(2) C(7) 109.86(10)
P(4) P(1) C(1) C(2) -32.72(19)
P(4) P(1) C(1) C(6) -156.35(14)
C(1) P(1) P(4) P(3) 145.26(8)
C(1) P(1) P(4) C(19) -114.20(11)
P(1) P(2) P(3) P(4) 28.98(2)
P(1) P(2) P(3) C(13) 129.46(7)
P(1) P(2) C(7) C(8) -81.51(16)
P(1) P(2) C(7) C(12) 157.29(13)
P(3) P(2) C(7) C(8) -169.22(15)
P(3) P(2) C(7) C(12) 69.58(14)
C(7) P(2) P(3) P(4) 133.79(8)
C(7) P(2) P(3) C(13) -125.73(10)
P(2) P(3) P(4) P(1) -28.92(2)
P(2) P(3) P(4) C(19) -132.74(8)
P(2) P(3) C(13) C(14) 86.13(14)
P(2) P(3) C(13) C(18) -152.85(15)
P(4) P(3) C(13) C(14) 175.07(13)
P(4) P(3) C(13) C(18) -63.91(16)
C(13) P(3) P(4) P(1) -129.24(7)
C(13) P(3) P(4) C(19) 126.94(10)
P(1) P(4) C(19) C(20) -161.10(13)
P(1) P(4) C(19) C(24) 77.47(17)
P(3) P(4) C(19) C(20) -74.42(15)
P(3) P(4) C(19) C(24) 164.16(15)
P(1) C(1) C(2) C(3) -177.77(19)
P(1) C(1) C(6) C(5) 177.47(18)
C(2) C(1) C(6) C(5) 55.3(2)
C(6) C(1) C(2) C(3) -55.2(2)
C(1) C(2) C(3) C(4) 56.1(3)
C(2) C(3) C(4) C(5) -57.1(3)
C(3) C(4) C(5) C(6) 56.6(3)
C(4) C(5) C(6) C(1) -55.7(3)
P(2) C(7) C(8) C(9) -172.37(18)
P(2) C(7) C(12) C(11) 175.50(17)
C(8) C(7) C(12) C(11) 55.8(2)
C(12) C(7) C(8) C(9) -53.5(2)
C(7) C(8) C(9) C(10) 53.3(2)
C(8) C(9) C(10) C(11) -55.6(2)
C(9) C(10) C(11) C(12) 58.4(3)
C(10) C(11) C(12) C(7) -58.3(3)
P(3) C(13) C(14) C(15) 177.34(16)
P(3) C(13) C(18) C(17) -176.21(17)
C(14) C(13) C(18) C(17) -56.3(2)
C(18) C(13) C(14) C(15) 56.7(2)
C(13) C(14) C(15) C(16) -57.0(2)
C(14) C(15) C(16) C(17) 57.0(2)
C(15) C(16) C(17) C(18) -56.8(3)
C(16) C(17) C(18) C(13) 56.7(2)
P(4) C(19) C(20) C(21) -176.74(16)
P(4) C(19) C(24) C(23) 173.73(17)
C(20) C(19) C(24) C(23) 55.3(2)
C(24) C(19) C(20) C(21) -56.0(2)
C(19) C(20) C(21) C(22) 56.7(2)
C(20) C(21) C(22) C(23) -57.8(2)
C(21) C(22) C(23) C(24) 57.7(2)
C(22) C(23) C(24) C(19) -56.0(2)
